data_4078304
loop_
_publ_author_name
'Brown, Zachary D.'
'Guo, Jing-Dong'
'Nagase, Shigeru'
'Power, Philip P.'

_publ_section_title
;
 Experimental and Computational Study of Auxiliary Molecular Effects on
 the Mechanism of the Addition of Hydrazines to a Low-Valent Germanium
 Complex
;
_journal_issue 9
_journal_name_full Organometallics
_journal_page_first 3768
_journal_paper_doi 10.1021/om300271c
_journal_volume 31
_journal_year 2012
_chemical_formula_sum 'C48 H54 Ge N2'
_chemical_formula_weight 731.52
_chemical_name_systematic
; 
 ? 
;
_space_group_IT_number 14
_symmetry_cell_setting monoclinic
_symmetry_space_group_name_Hall '-P 2ybc'
_symmetry_space_group_name_H-M 'P 1 21/c 1'
_atom_sites_solution_hydrogens geom
_atom_sites_solution_primary direct
_atom_sites_solution_secondary difmap
_audit_creation_method SHELXL-97
_cell_angle_alpha 90.00
_cell_angle_beta 93.6220(10)
_cell_angle_gamma 90.00
_cell_formula_units_Z 4
_cell_length_a 10.5748(4)
_cell_length_b 16.2861(5)
_cell_length_c 22.4857(8)
_cell_measurement_reflns_used 9911
_cell_measurement_temperature 90(2)
_cell_measurement_theta_max 68.11
_cell_measurement_theta_min 8.71
_cell_volume 3864.8(2)
_computing_cell_refinement 'SAINT (7.68A) (Bruker, 2009)'
_computing_data_collection 'Apex2 (2010-11.3) (Bruker, 2010)'
_computing_data_reduction 'SAINT (7.68A) (Bruker, 2009)'
_computing_molecular_graphics 'Bruker SHELXTL'
_computing_publication_material 'Bruker SHELXTL'
_computing_structure_refinement 'SHELXL-97 (Sheldrick, 2008)'
_computing_structure_solution 'SHELXS-97 (Sheldrick, 2008)'
_diffrn_ambient_temperature 90(2)
_diffrn_measured_fraction_theta_full 0.940
_diffrn_measured_fraction_theta_max 0.940
_diffrn_measurement_device_type 'Bruker Duo APEXII CCD'
_diffrn_measurement_method '\f and \w scans'
_diffrn_radiation_monochromator graphite
_diffrn_radiation_source 'fine-focus sealed tube'
_diffrn_radiation_type CuK\a
_diffrn_radiation_wavelength 1.54178
_diffrn_reflns_av_R_equivalents 0.0215
_diffrn_reflns_av_sigmaI/netI 0.0229
_diffrn_reflns_limit_h_max 11
_diffrn_reflns_limit_h_min -12
_diffrn_reflns_limit_k_max 19
_diffrn_reflns_limit_k_min -19
_diffrn_reflns_limit_l_max 26
_diffrn_reflns_limit_l_min -25
_diffrn_reflns_number 19198
_diffrn_reflns_theta_full 68.41
_diffrn_reflns_theta_max 68.41
_diffrn_reflns_theta_min 8.36
_exptl_absorpt_coefficient_mu 1.334
_exptl_absorpt_correction_T_max 0.8394
_exptl_absorpt_correction_T_min 0.7763
_exptl_absorpt_correction_type multi-scan
_exptl_absorpt_process_details 'SADABS 2008/1 (Sheldrick, 2008)'
_exptl_crystal_colour colourless
_exptl_crystal_density_diffrn 1.257
_exptl_crystal_density_method 'not measured'
_exptl_crystal_description Block
_exptl_crystal_F_000 1552
_exptl_crystal_size_max 0.20
_exptl_crystal_size_mid 0.17
_exptl_crystal_size_min 0.14
_refine_diff_density_max 0.554
_refine_diff_density_min -0.416
_refine_diff_density_rms 0.061
_refine_ls_extinction_method none
_refine_ls_goodness_of_fit_ref 1.053
_refine_ls_hydrogen_treatment mixed
_refine_ls_matrix_type full
_refine_ls_number_parameters 476
_refine_ls_number_reflns 6682
_refine_ls_number_restraints 3
_refine_ls_restrained_S_all 1.053
_refine_ls_R_factor_all 0.0410
_refine_ls_R_factor_gt 0.0406
_refine_ls_shift/su_max 0.000
_refine_ls_shift/su_mean 0.000
_refine_ls_structure_factor_coef Fsqd
_refine_ls_weighting_details 'calc w=1/[\s^2^(Fo^2^)+(0.0477P)^2^+5.6805P] where P=(Fo^2^+2Fc^2^)/3'
_refine_ls_weighting_scheme calc
_refine_ls_wR_factor_gt 0.1058
_refine_ls_wR_factor_ref 0.1061
_reflns_number_gt 6561
_reflns_number_total 6682
_reflns_threshold_expression I>2\s(I)
_cod_data_source_file om300271c_si_002.cif
_cod_data_source_block zb38
_cod_depositor_comments
;
The following automatic conversions were performed:

'_symmetry_cell_setting' value 'Monoclinic' changed to 'monoclinic'
according to /home/saulius/struct/CIF-dictionaries/cif_core.dic
dictionary named 'cif_core.dic' version 2.4.1 from
2010-06-29.

'_exptl_absorpt_correction_type' value 'Multi-scan'
changed to 'multi-scan' according to
/home/saulius/struct/CIF-dictionaries/cif_core.dic dictionary named
'cif_core.dic' version 2.4.1 from 2010-06-29.

Automatic conversion script
Id: cif_fix_values 1715 2011-07-08 13:25:40Z adriana 
;
_cod_original_sg_symbol_H-M P2(1)/c
_cod_database_code 4078304

loop_
_symmetry_equiv_pos_as_xyz
'x, y, z'
'-x, y+1/2, -z+1/2'
'-x, -y, -z'
'x, -y-1/2, z-1/2'

loop_
_atom_site_label
_atom_site_type_symbol
_atom_site_fract_x
_atom_site_fract_y
_atom_site_fract_z
_atom_site_U_iso_or_equiv
_atom_site_adp_type
_atom_site_occupancy
_atom_site_symmetry_multiplicity
_atom_site_calc_flag
_atom_site_refinement_flags
Ge1 Ge 0.28211(2) 0.321040(14) 0.190616(11) 0.01747(10) Uani 1 1 d .
N1 N 0.14367(19) 0.37194(12) 0.15410(9) 0.0258(4) Uani 1 1 d D
N2 N 0.1494(2) 0.45940(14) 0.14768(11) 0.0372(5) Uani 1 1 d D
H1 H 0.319(2) 0.3942(16) 0.2297(12) 0.027(7) Uiso 1 1 d .
H1A H 0.114(3) 0.349(2) 0.1206(10) 0.057(10) Uiso 1 1 d D
H2A H 0.186(3) 0.474(2) 0.1150(10) 0.055(10) Uiso 1 1 d D
C1 C 0.41605(19) 0.29061(13) 0.13665(9) 0.0164(4) Uani 1 1 d .
C2 C 0.5201(2) 0.23929(13) 0.15530(9) 0.0173(4) Uani 1 1 d .
C3 C 0.5937(2) 0.20425(13) 0.11221(10) 0.0192(4) Uani 1 1 d .
H3A H 0.6614 0.1686 0.1246 0.023 Uiso 1 1 calc R
C4 C 0.5703(2) 0.22021(14) 0.05230(10) 0.0204(4) Uani 1 1 d .
H4A H 0.6160 0.1920 0.0235 0.025 Uiso 1 1 calc R
C5 C 0.4796(2) 0.27767(14) 0.03466(10) 0.0197(4) Uani 1 1 d .
H5A H 0.4682 0.2923 -0.0062 0.024 Uiso 1 1 calc R
C6 C 0.4042(2) 0.31467(13) 0.07598(10) 0.0178(4) Uani 1 1 d .
C16 C 0.3283(2) 0.38648(13) 0.05038(9) 0.0174(4) Uani 1 1 d .
C17 C 0.3775(2) 0.46632(14) 0.05876(10) 0.0193(4) Uani 1 1 d .
C18 C 0.3192(2) 0.53174(14) 0.02790(10) 0.0215(5) Uani 1 1 d .
H18A H 0.3532 0.5853 0.0336 0.026 Uiso 1 1 calc R
C19 C 0.2131(2) 0.52116(14) -0.01087(10) 0.0216(5) Uani 1 1 d .
C20 C 0.1657(2) 0.44197(14) -0.01856(10) 0.0208(5) Uani 1 1 d .
H20A H 0.0923 0.4336 -0.0444 0.025 Uiso 1 1 calc R
C21 C 0.2222(2) 0.37462(13) 0.01033(9) 0.0187(4) Uani 1 1 d .
C22 C 0.4935(2) 0.48291(14) 0.09933(11) 0.0246(5) Uani 1 1 d .
H22A H 0.5124 0.5418 0.0993 0.037 Uiso 1 1 calc R
H22B H 0.5656 0.4524 0.0852 0.037 Uiso 1 1 calc R
H22C H 0.4780 0.4653 0.1399 0.037 Uiso 1 1 calc R
C23 C 0.1537(2) 0.59319(15) -0.04449(11) 0.0285(5) Uani 1 1 d .
H23A H 0.2002 0.6434 -0.0333 0.043 Uiso 1 1 calc R
H23B H 0.0652 0.5989 -0.0346 0.043 Uiso 1 1 calc R
H23C H 0.1571 0.5839 -0.0874 0.043 Uiso 1 1 calc R
C24 C 0.1704(2) 0.28972(14) -0.00172(10) 0.0221(5) Uani 1 1 d .
H24A H 0.0969 0.2930 -0.0305 0.033 Uiso 1 1 calc R
H24B H 0.1445 0.2655 0.0355 0.033 Uiso 1 1 calc R
H24C H 0.2359 0.2554 -0.0181 0.033 Uiso 1 1 calc R
C7 C 0.57665(19) 0.22571(14) 0.21819(9) 0.0181(4) Uani 1 1 d .
C8 C 0.5947(2) 0.14581(14) 0.24125(10) 0.0206(5) Uani 1 1 d .
C9 C 0.6788(2) 0.13262(14) 0.29057(10) 0.0227(5) Uani 1 1 d .
H9A H 0.6916 0.0782 0.3050 0.027 Uiso 1 1 calc R
C11 C 0.7221(2) 0.27565(14) 0.29787(10) 0.0214(5) Uani 1 1 d .
H11A H 0.7630 0.3205 0.3181 0.026 Uiso 1 1 calc R
C12 C 0.6417(2) 0.29132(14) 0.24763(10) 0.0192(4) Uani 1 1 d .
C13 C 0.5242(2) 0.07236(15) 0.21543(11) 0.0274(5) Uani 1 1 d .
H13A H 0.5508 0.0230 0.2379 0.041 Uiso 1 1 calc R
H13B H 0.5430 0.0656 0.1736 0.041 Uiso 1 1 calc R
H13C H 0.4329 0.0806 0.2181 0.041 Uiso 1 1 calc R
C14 C 0.8363(2) 0.18061(15) 0.37217(11) 0.0291(5) Uani 1 1 d .
H14A H 0.8737 0.2326 0.3864 0.044 Uiso 1 1 calc R
H14B H 0.9035 0.1438 0.3603 0.044 Uiso 1 1 calc R
H14C H 0.7913 0.1550 0.4042 0.044 Uiso 1 1 calc R
C15 C 0.6363(2) 0.37780(14) 0.22369(11) 0.0239(5) Uani 1 1 d .
H15A H 0.6875 0.4139 0.2505 0.036 Uiso 1 1 calc R
H15B H 0.5483 0.3969 0.2209 0.036 Uiso 1 1 calc R
H15C H 0.6698 0.3788 0.1840 0.036 Uiso 1 1 calc R
C25 C 0.2139(2) 0.22535(13) 0.23261(10) 0.0178(4) Uani 1 1 d .
C26 C 0.2233(2) 0.22469(14) 0.29580(10) 0.0200(4) Uani 1 1 d .
C30 C 0.1554(2) 0.15753(14) 0.20283(10) 0.0200(4) Uani 1 1 d .
C40 C 0.1043(2) 0.15627(13) 0.13868(10) 0.0193(4) Uani 1 1 d .
C45 C 0.1591(2) 0.10848(13) 0.09503(10) 0.0206(5) Uani 1 1 d .
C44 C 0.0965(2) 0.09925(13) 0.03909(10) 0.0215(5) Uani 1 1 d .
H44A H 0.1345 0.0668 0.0100 0.026 Uiso 1 1 calc R
C43 C -0.0201(2) 0.13610(13) 0.02460(10) 0.0205(5) Uani 1 1 d .
C42 C -0.0740(2) 0.18223(13) 0.06844(10) 0.0211(5) Uani 1 1 d .
H42A H -0.1537 0.2077 0.0594 0.025 Uiso 1 1 calc R
C31 C 0.2583(2) 0.29878(13) 0.33324(9) 0.0193(4) Uani 1 1 d .
C36 C 0.1732(2) 0.36480(14) 0.33586(10) 0.0207(5) Uani 1 1 d .
C39 C 0.0470(2) 0.36490(15) 0.30093(11) 0.0264(5) Uani 1 1 d .
H39A H 0.0020 0.4161 0.3086 0.040 Uiso 1 1 calc R
H39B H -0.0035 0.3181 0.3132 0.040 Uiso 1 1 calc R
H39C H 0.0602 0.3606 0.2583 0.040 Uiso 1 1 calc R
C29 C 0.1248(2) 0.08777(14) 0.23534(11) 0.0260(5) Uani 1 1 d .
H29A H 0.0891 0.0414 0.2149 0.031 Uiso 1 1 calc R
C28 C 0.1457(2) 0.08494(15) 0.29679(11) 0.0284(5) Uani 1 1 d .
H28A H 0.1294 0.0361 0.3180 0.034 Uiso 1 1 calc R
C27 C 0.1905(2) 0.15415(15) 0.32671(10) 0.0245(5) Uani 1 1 d .
H27A H 0.1992 0.1538 0.3690 0.029 Uiso 1 1 calc R
C48 C 0.2853(2) 0.06711(16) 0.10753(11) 0.0276(5) Uani 1 1 d .
H48A H 0.3078 0.0366 0.0722 0.041 Uiso 1 1 calc R
H48B H 0.2800 0.0291 0.1411 0.041 Uiso 1 1 calc R
H48C H 0.3502 0.1087 0.1175 0.041 Uiso 1 1 calc R
C46 C -0.0852(2) 0.23693(15) 0.17213(11) 0.0256(5) Uani 1 1 d .
H46A H -0.1660 0.2577 0.1544 0.038 Uiso 1 1 calc R
H46B H -0.0336 0.2830 0.1879 0.038 Uiso 1 1 calc R
H46C H -0.1013 0.1989 0.2046 0.038 Uiso 1 1 calc R
C41 C -0.0155(2) 0.19252(13) 0.12519(10) 0.0201(5) Uani 1 1 d .
C47 C -0.0829(2) 0.12733(15) -0.03712(10) 0.0251(5) Uani 1 1 d .
H47A H -0.1635 0.1571 -0.0394 0.038 Uiso 1 1 calc R
H47B H -0.0985 0.0691 -0.0458 0.038 Uiso 1 1 calc R
H47C H -0.0274 0.1501 -0.0663 0.038 Uiso 1 1 calc R
C35 C 0.2055(2) 0.43179(14) 0.37235(10) 0.0225(5) Uani 1 1 d .
H35A H 0.1480 0.4765 0.3737 0.027 Uiso 1 1 calc R
C34 C 0.3192(2) 0.43502(14) 0.40671(10) 0.0226(5) Uani 1 1 d .
C33 C 0.4004(2) 0.36828(15) 0.40478(10) 0.0227(5) Uani 1 1 d .
H33A H 0.4783 0.3693 0.4283 0.027 Uiso 1 1 calc R
C32 C 0.3714(2) 0.29997(14) 0.36950(10) 0.0211(5) Uani 1 1 d .
C37 C 0.4595(2) 0.22752(15) 0.37137(10) 0.0261(5) Uani 1 1 d .
H37A H 0.5329 0.2390 0.3989 0.039 Uiso 1 1 calc R
H37B H 0.4881 0.2174 0.3314 0.039 Uiso 1 1 calc R
H37C H 0.4149 0.1789 0.3850 0.039 Uiso 1 1 calc R
C10 C 0.7443(2) 0.19670(15) 0.31929(10) 0.0218(5) Uani 1 1 d .
C38 C 0.3525(2) 0.50820(15) 0.44545(11) 0.0278(5) Uani 1 1 d .
H38A H 0.2843 0.5489 0.4410 0.042 Uiso 1 1 calc R
H38B H 0.4317 0.5325 0.4334 0.042 Uiso 1 1 calc R
H38C H 0.3631 0.4908 0.4872 0.042 Uiso 1 1 calc R
H2B H 0.093(4) 0.485(3) 0.168(2) 0.12(2) Uiso 1 1 d D

loop_
_atom_site_aniso_label
_atom_site_aniso_U_11
_atom_site_aniso_U_22
_atom_site_aniso_U_33
_atom_site_aniso_U_23
_atom_site_aniso_U_13
_atom_site_aniso_U_12
Ge1 0.01915(15) 0.01622(14) 0.01757(15) 0.00137(9) 0.00529(10) 0.00059(9)
N1 0.0269(10) 0.0244(10) 0.0261(11) 0.0028(8) 0.0007(9) 0.0027(8)
N2 0.0490(14) 0.0261(11) 0.0379(13) 0.0044(10) 0.0127(11) 0.0081(10)
C1 0.0166(10) 0.0159(10) 0.0169(10) 0.0002(8) 0.0021(8) -0.0024(8)
C2 0.0174(10) 0.0165(10) 0.0182(11) 0.0001(8) 0.0017(8) -0.0023(8)
C3 0.0165(10) 0.0182(10) 0.0227(11) -0.0001(9) -0.0002(9) 0.0009(8)
C4 0.0191(10) 0.0225(11) 0.0200(11) -0.0039(9) 0.0034(9) 0.0002(9)
C5 0.0211(11) 0.0228(11) 0.0153(11) 0.0000(8) 0.0020(9) -0.0005(9)
C6 0.0166(10) 0.0172(10) 0.0195(11) 0.0008(8) 0.0012(9) -0.0021(8)
C16 0.0194(10) 0.0196(10) 0.0138(10) 0.0023(8) 0.0060(8) 0.0019(8)
C17 0.0187(10) 0.0212(11) 0.0186(11) 0.0007(8) 0.0046(9) -0.0001(8)
C18 0.0251(11) 0.0178(10) 0.0222(11) 0.0016(9) 0.0068(9) -0.0009(9)
C19 0.0239(11) 0.0224(11) 0.0192(11) 0.0042(9) 0.0064(9) 0.0047(9)
C20 0.0197(11) 0.0260(12) 0.0166(11) 0.0025(9) 0.0019(9) 0.0020(9)
C21 0.0182(10) 0.0221(11) 0.0163(10) 0.0012(8) 0.0052(8) 0.0005(8)
C22 0.0263(12) 0.0203(11) 0.0267(12) 0.0021(9) -0.0017(10) -0.0032(9)
C23 0.0294(12) 0.0240(12) 0.0323(13) 0.0083(10) 0.0029(10) 0.0057(10)
C24 0.0220(11) 0.0229(11) 0.0211(11) 0.0018(9) -0.0005(9) -0.0014(9)
C7 0.0149(10) 0.0224(11) 0.0171(11) 0.0008(8) 0.0023(8) 0.0015(8)
C8 0.0200(11) 0.0222(11) 0.0198(11) 0.0009(9) 0.0018(9) 0.0007(9)
C9 0.0240(11) 0.0219(11) 0.0222(11) 0.0034(9) 0.0004(9) 0.0011(9)
C11 0.0203(11) 0.0237(11) 0.0201(11) -0.0032(9) 0.0012(9) -0.0009(9)
C12 0.0179(10) 0.0213(11) 0.0187(11) -0.0004(9) 0.0043(8) 0.0020(9)
C13 0.0329(13) 0.0222(12) 0.0260(12) 0.0042(9) -0.0064(10) -0.0031(10)
C14 0.0306(13) 0.0301(13) 0.0254(13) 0.0035(10) -0.0076(11) -0.0002(10)
C15 0.0250(11) 0.0205(11) 0.0258(12) -0.0009(9) -0.0027(9) -0.0011(9)
C25 0.0171(10) 0.0175(10) 0.0190(11) 0.0019(8) 0.0041(8) 0.0012(8)
C26 0.0203(11) 0.0205(11) 0.0196(11) 0.0006(9) 0.0033(9) 0.0008(8)
C30 0.0197(11) 0.0204(11) 0.0201(11) -0.0003(9) 0.0042(9) 0.0009(9)
C40 0.0196(11) 0.0177(10) 0.0208(11) -0.0004(8) 0.0034(9) -0.0045(8)
C45 0.0214(11) 0.0180(10) 0.0224(11) -0.0013(9) 0.0020(9) -0.0016(9)
C44 0.0240(11) 0.0197(11) 0.0212(11) -0.0034(9) 0.0042(9) -0.0013(9)
C43 0.0215(11) 0.0179(10) 0.0222(11) 0.0009(9) 0.0017(9) -0.0049(8)
C42 0.0189(11) 0.0193(11) 0.0252(12) 0.0010(9) 0.0019(9) -0.0020(8)
C31 0.0241(11) 0.0206(11) 0.0137(10) 0.0018(8) 0.0050(9) -0.0019(9)
C36 0.0237(11) 0.0235(11) 0.0152(11) 0.0027(9) 0.0046(9) -0.0014(9)
C39 0.0262(12) 0.0280(12) 0.0249(12) -0.0035(10) 0.0004(10) 0.0038(10)
C29 0.0316(13) 0.0202(11) 0.0265(12) -0.0014(9) 0.0041(10) -0.0044(9)
C28 0.0391(14) 0.0218(12) 0.0247(12) 0.0050(10) 0.0060(11) -0.0044(10)
C27 0.0309(12) 0.0251(12) 0.0179(11) 0.0030(9) 0.0048(10) -0.0017(10)
C48 0.0257(12) 0.0318(13) 0.0250(12) -0.0074(10) -0.0003(10) 0.0058(10)
C46 0.0217(11) 0.0293(12) 0.0262(12) -0.0064(10) 0.0043(10) 0.0002(9)
C41 0.0201(11) 0.0180(10) 0.0227(12) -0.0007(9) 0.0046(9) -0.0032(8)
C47 0.0273(12) 0.0247(12) 0.0229(12) -0.0005(9) -0.0013(10) -0.0012(9)
C35 0.0267(12) 0.0216(11) 0.0196(11) 0.0016(9) 0.0044(9) 0.0004(9)
C34 0.0286(12) 0.0227(11) 0.0171(11) 0.0020(9) 0.0050(9) -0.0062(9)
C33 0.0217(11) 0.0290(12) 0.0174(11) 0.0030(9) 0.0014(9) -0.0042(9)
C32 0.0229(11) 0.0259(11) 0.0151(11) 0.0043(9) 0.0053(9) -0.0006(9)
C37 0.0275(12) 0.0319(13) 0.0190(11) -0.0001(9) 0.0022(9) 0.0051(10)
C10 0.0199(11) 0.0266(12) 0.0187(11) 0.0014(9) 0.0002(9) 0.0013(9)
C38 0.0326(13) 0.0258(12) 0.0253(12) -0.0020(10) 0.0032(10) -0.0067(10)

loop_
_atom_type_symbol
_atom_type_description
_atom_type_scat_dispersion_real
_atom_type_scat_dispersion_imag
_atom_type_scat_source
C C 0.0181 0.0091 'International Tables Vol C Tables 4.2.6.8 and 6.1.1.4'
H H 0.0000 0.0000 'International Tables Vol C Tables 4.2.6.8 and 6.1.1.4'
N N 0.0311 0.0180 'International Tables Vol C Tables 4.2.6.8 and 6.1.1.4'
Ge Ge -1.0885 0.8855 'International Tables Vol C Tables 4.2.6.8 and 6.1.1.4'

loop_
_geom_angle_atom_site_label_1
_geom_angle_atom_site_label_2
_geom_angle_atom_site_label_3
_geom_angle
N1 Ge1 C25 105.36(9)
N1 Ge1 C1 114.83(9)
C25 Ge1 C1 112.97(9)
N1 Ge1 H1 94.1(10)
C25 Ge1 H1 115.4(10)
C1 Ge1 H1 112.6(10)
N2 N1 Ge1 117.22(17)
N2 N1 H1A 111(2)
Ge1 N1 H1A 115(2)
N1 N2 H2A 112(2)
N1 N2 H2B 112(4)
H2A N2 H2B 131(4)
C6 C1 C2 117.77(19)
C6 C1 Ge1 119.73(15)
C2 C1 Ge1 122.30(15)
C3 C2 C1 119.20(19)
C3 C2 C7 112.43(18)
C1 C2 C7 127.76(19)
C4 C3 C2 121.7(2)
C4 C3 H3A 119.2
C2 C3 H3A 119.2
C3 C4 C5 119.2(2)
C3 C4 H4A 120.4
C5 C4 H4A 120.4
C4 C5 C6 121.1(2)
C4 C5 H5A 119.5
C6 C5 H5A 119.5
C5 C6 C1 120.04(19)
C5 C6 C16 113.06(19)
C1 C6 C16 126.39(19)
C21 C16 C17 119.02(19)
C21 C16 C6 121.33(19)
C17 C16 C6 118.74(19)
C18 C17 C16 119.4(2)
C18 C17 C22 118.8(2)
C16 C17 C22 121.8(2)
C19 C18 C17 122.2(2)
C19 C18 H18A 118.9
C17 C18 H18A 118.9
C18 C19 C20 117.6(2)
C18 C19 C23 120.8(2)
C20 C19 C23 121.5(2)
C19 C20 C21 122.2(2)
C19 C20 H20A 118.9
C21 C20 H20A 118.9
C20 C21 C16 119.5(2)
C20 C21 C24 120.0(2)
C16 C21 C24 120.52(19)
C17 C22 H22A 109.5
C17 C22 H22B 109.5
H22A C22 H22B 109.5
C17 C22 H22C 109.5
H22A C22 H22C 109.5
H22B C22 H22C 109.5
C19 C23 H23A 109.5
C19 C23 H23B 109.5
H23A C23 H23B 109.5
C19 C23 H23C 109.5
H23A C23 H23C 109.5
H23B C23 H23C 109.5
C21 C24 H24A 109.5
C21 C24 H24B 109.5
H24A C24 H24B 109.5
C21 C24 H24C 109.5
H24A C24 H24C 109.5
H24B C24 H24C 109.5
C8 C7 C12 118.4(2)
C8 C7 C2 120.94(19)
C12 C7 C2 118.58(19)
C9 C8 C7 120.0(2)
C9 C8 C13 117.4(2)
C7 C8 C13 122.6(2)
C10 C9 C8 121.9(2)
C10 C9 H9A 119.0
C8 C9 H9A 119.0
C10 C11 C12 122.1(2)
C10 C11 H11A 118.9
C12 C11 H11A 118.9
C11 C12 C7 119.7(2)
C11 C12 C15 117.9(2)
C7 C12 C15 122.2(2)
C8 C13 H13A 109.5
C8 C13 H13B 109.5
H13A C13 H13B 109.5
C8 C13 H13C 109.5
H13A C13 H13C 109.5
H13B C13 H13C 109.5
C10 C14 H14A 109.5
C10 C14 H14B 109.5
H14A C14 H14B 109.5
C10 C14 H14C 109.5
H14A C14 H14C 109.5
H14B C14 H14C 109.5
C12 C15 H15A 109.5
C12 C15 H15B 109.5
H15A C15 H15B 109.5
C12 C15 H15C 109.5
H15A C15 H15C 109.5
H15B C15 H15C 109.5
C30 C25 C26 118.02(19)
C30 C25 Ge1 123.38(16)
C26 C25 Ge1 118.60(16)
C27 C26 C25 120.0(2)
C27 C26 C31 116.2(2)
C25 C26 C31 123.64(19)
C29 C30 C25 119.7(2)
C29 C30 C40 114.1(2)
C25 C30 C40 125.7(2)
C45 C40 C41 119.0(2)
C45 C40 C30 122.4(2)
C41 C40 C30 117.52(19)
C44 C45 C40 119.8(2)
C44 C45 C48 119.0(2)
C40 C45 C48 121.1(2)
C43 C44 C45 121.9(2)
C43 C44 H44A 119.0
C45 C44 H44A 119.0
C42 C43 C44 117.7(2)
C42 C43 C47 121.9(2)
C44 C43 C47 120.5(2)
C43 C42 C41 122.4(2)
C43 C42 H42A 118.8
C41 C42 H42A 118.8
C32 C31 C36 119.3(2)
C32 C31 C26 120.4(2)
C36 C31 C26 120.1(2)
C35 C36 C31 119.3(2)
C35 C36 C39 118.8(2)
C31 C36 C39 121.9(2)
C36 C39 H39A 109.5
C36 C39 H39B 109.5
H39A C39 H39B 109.5
C36 C39 H39C 109.5
H39A C39 H39C 109.5
H39B C39 H39C 109.5
C28 C29 C30 121.3(2)
C28 C29 H29A 119.3
C30 C29 H29A 119.3
C27 C28 C29 119.1(2)
C27 C28 H28A 120.4
C29 C28 H28A 120.4
C28 C27 C26 121.1(2)
C28 C27 H27A 119.4
C26 C27 H27A 119.4
C45 C48 H48A 109.5
C45 C48 H48B 109.5
H48A C48 H48B 109.5
C45 C48 H48C 109.5
H48A C48 H48C 109.5
H48B C48 H48C 109.5
C41 C46 H46A 109.5
C41 C46 H46B 109.5
H46A C46 H46B 109.5
C41 C46 H46C 109.5
H46A C46 H46C 109.5
H46B C46 H46C 109.5
C42 C41 C40 119.1(2)
C42 C41 C46 119.3(2)
C40 C41 C46 121.4(2)
C43 C47 H47A 109.5
C43 C47 H47B 109.5
H47A C47 H47B 109.5
C43 C47 H47C 109.5
H47A C47 H47C 109.5
H47B C47 H47C 109.5
C34 C35 C36 121.9(2)
C34 C35 H35A 119.1
C36 C35 H35A 119.1
C35 C34 C33 118.0(2)
C35 C34 C38 121.0(2)
C33 C34 C38 121.0(2)
C34 C33 C32 122.0(2)
C34 C33 H33A 119.0
C32 C33 H33A 119.0
C33 C32 C31 119.5(2)
C33 C32 C37 119.9(2)
C31 C32 C37 120.6(2)
C32 C37 H37A 109.5
C32 C37 H37B 109.5
H37A C37 H37B 109.5
C32 C37 H37C 109.5
H37A C37 H37C 109.5
H37B C37 H37C 109.5
C11 C10 C9 117.8(2)
C11 C10 C14 121.4(2)
C9 C10 C14 120.9(2)
C34 C38 H38A 109.5
C34 C38 H38B 109.5
H38A C38 H38B 109.5
C34 C38 H38C 109.5
H38A C38 H38C 109.5
H38B C38 H38C 109.5

loop_
_geom_bond_atom_site_label_1
_geom_bond_atom_site_label_2
_geom_bond_distance
Ge1 N1 1.831(2)
Ge1 C25 1.982(2)
Ge1 C1 1.985(2)
Ge1 H1 1.52(3)
N1 N2 1.433(3)
N1 H1A 0.882(10)
N2 H2A 0.882(10)
N2 H2B 0.877(10)
C1 C6 1.417(3)
C1 C2 1.423(3)
C2 C3 1.402(3)
C2 C7 1.516(3)
C3 C4 1.379(3)
C3 H3A 0.9500
C4 C5 1.380(3)
C4 H4A 0.9500
C5 C6 1.399(3)
C5 H5A 0.9500
C6 C16 1.511(3)
C16 C21 1.407(3)
C16 C17 1.409(3)
C17 C18 1.394(3)
C17 C22 1.506(3)
C18 C19 1.388(3)
C18 H18A 0.9500
C19 C20 1.390(3)
C19 C23 1.511(3)
C20 C21 1.390(3)
C20 H20A 0.9500
C21 C24 1.506(3)
C22 H22A 0.9800
C22 H22B 0.9800
C22 H22C 0.9800
C23 H23A 0.9800
C23 H23B 0.9800
C23 H23C 0.9800
C24 H24A 0.9800
C24 H24B 0.9800
C24 H24C 0.9800
C7 C8 1.409(3)
C7 C12 1.412(3)
C8 C9 1.393(3)
C8 C13 1.506(3)
C9 C10 1.389(3)
C9 H9A 0.9500
C11 C10 1.388(3)
C11 C12 1.394(3)
C11 H11A 0.9500
C12 C15 1.508(3)
C13 H13A 0.9800
C13 H13B 0.9800
C13 H13C 0.9800
C14 C10 1.511(3)
C14 H14A 0.9800
C14 H14B 0.9800
C14 H14C 0.9800
C15 H15A 0.9800
C15 H15B 0.9800
C15 H15C 0.9800
C25 C30 1.414(3)
C25 C26 1.418(3)
C26 C27 1.398(3)
C26 C31 1.504(3)
C30 C29 1.400(3)
C30 C40 1.508(3)
C40 C45 1.406(3)
C40 C41 1.413(3)
C45 C44 1.392(3)
C45 C48 1.505(3)
C44 C43 1.392(3)
C44 H44A 0.9500
C43 C42 1.390(3)
C43 C47 1.507(3)
C42 C41 1.393(3)
C42 H42A 0.9500
C31 C32 1.405(3)
C31 C36 1.405(3)
C36 C35 1.395(3)
C36 C39 1.505(3)
C39 H39A 0.9800
C39 H39B 0.9800
C39 H39C 0.9800
C29 C28 1.386(3)
C29 H29A 0.9500
C28 C27 1.381(3)
C28 H28A 0.9500
C27 H27A 0.9500
C48 H48A 0.9800
C48 H48B 0.9800
C48 H48C 0.9800
C46 C41 1.510(3)
C46 H46A 0.9800
C46 H46B 0.9800
C46 H46C 0.9800
C47 H47A 0.9800
C47 H47B 0.9800
C47 H47C 0.9800
C35 C34 1.388(3)
C35 H35A 0.9500
C34 C33 1.388(3)
C34 C38 1.505(3)
C33 C32 1.389(3)
C33 H33A 0.9500
C32 C37 1.502(3)
C37 H37A 0.9800
C37 H37B 0.9800
C37 H37C 0.9800
C38 H38A 0.9800
C38 H38B 0.9800
C38 H38C 0.9800

loop_
_geom_torsion_atom_site_label_1
_geom_torsion_atom_site_label_2
_geom_torsion_atom_site_label_3
_geom_torsion_atom_site_label_4
_geom_torsion
C25 Ge1 N1 N2 148.01(17)
C1 Ge1 N1 N2 -87.03(19)
N1 Ge1 C1 C6 5.1(2)
C25 Ge1 C1 C6 125.98(17)
N1 Ge1 C1 C2 -169.64(16)
C25 Ge1 C1 C2 -48.77(19)
C6 C1 C2 C3 -10.1(3)
Ge1 C1 C2 C3 164.79(16)
C6 C1 C2 C7 160.3(2)
Ge1 C1 C2 C7 -24.9(3)
C1 C2 C3 C4 2.0(3)
C7 C2 C3 C4 -169.7(2)
C2 C3 C4 C5 5.8(3)
C3 C4 C5 C6 -5.4(3)
C4 C5 C6 C1 -2.9(3)
C4 C5 C6 C16 169.3(2)
C2 C1 C6 C5 10.6(3)
Ge1 C1 C6 C5 -164.43(16)
C2 C1 C6 C16 -160.6(2)
Ge1 C1 C6 C16 24.4(3)
C5 C6 C16 C21 73.5(3)
C1 C6 C16 C21 -114.8(2)
C5 C6 C16 C17 -95.5(2)
C1 C6 C16 C17 76.2(3)
C21 C16 C17 C18 0.9(3)
C6 C16 C17 C18 170.1(2)
C21 C16 C17 C22 -177.9(2)
C6 C16 C17 C22 -8.6(3)
C16 C17 C18 C19 0.4(3)
C22 C17 C18 C19 179.1(2)
C17 C18 C19 C20 -0.3(3)
C17 C18 C19 C23 -178.8(2)
C18 C19 C20 C21 -1.0(3)
C23 C19 C20 C21 177.5(2)
C19 C20 C21 C16 2.3(3)
C19 C20 C21 C24 -177.3(2)
C17 C16 C21 C20 -2.1(3)
C6 C16 C21 C20 -171.10(19)
C17 C16 C21 C24 177.41(19)
C6 C16 C21 C24 8.4(3)
C3 C2 C7 C8 -60.9(3)
C1 C2 C7 C8 128.3(2)
C3 C2 C7 C12 102.4(2)
C1 C2 C7 C12 -68.5(3)
C12 C7 C8 C9 -2.4(3)
C2 C7 C8 C9 160.9(2)
C12 C7 C8 C13 176.3(2)
C2 C7 C8 C13 -20.3(3)
C7 C8 C9 C10 1.6(3)
C13 C8 C9 C10 -177.2(2)
C10 C11 C12 C7 2.2(3)
C10 C11 C12 C15 -172.7(2)
C8 C7 C12 C11 0.6(3)
C2 C7 C12 C11 -163.1(2)
C8 C7 C12 C15 175.2(2)
C2 C7 C12 C15 11.5(3)
N1 Ge1 C25 C30 66.76(19)
C1 Ge1 C25 C30 -59.4(2)
N1 Ge1 C25 C26 -112.91(17)
C1 Ge1 C25 C26 120.97(17)
C30 C25 C26 C27 8.1(3)
Ge1 C25 C26 C27 -172.17(17)
C30 C25 C26 C31 -167.2(2)
Ge1 C25 C26 C31 12.5(3)
C26 C25 C30 C29 -8.7(3)
Ge1 C25 C30 C29 171.62(17)
C26 C25 C30 C40 162.1(2)
Ge1 C25 C30 C40 -17.6(3)
C29 C30 C40 C45 -76.2(3)
C25 C30 C40 C45 112.6(3)
C29 C30 C40 C41 92.1(2)
C25 C30 C40 C41 -79.2(3)
C41 C40 C45 C44 1.5(3)
C30 C40 C45 C44 169.6(2)
C41 C40 C45 C48 -178.8(2)
C30 C40 C45 C48 -10.7(3)
C40 C45 C44 C43 0.0(3)
C48 C45 C44 C43 -179.8(2)
C45 C44 C43 C42 -0.8(3)
C45 C44 C43 C47 177.7(2)
C44 C43 C42 C41 0.2(3)
C47 C43 C42 C41 -178.3(2)
C27 C26 C31 C32 69.5(3)
C25 C26 C31 C32 -115.1(2)
C27 C26 C31 C36 -105.5(2)
C25 C26 C31 C36 70.0(3)
C32 C31 C36 C35 2.9(3)
C26 C31 C36 C35 177.9(2)
C32 C31 C36 C39 -176.3(2)
C26 C31 C36 C39 -1.3(3)
C25 C30 C29 C28 2.8(4)
C40 C30 C29 C28 -169.0(2)
C30 C29 C28 C27 3.9(4)
C29 C28 C27 C26 -4.5(4)
C25 C26 C27 C28 -1.6(4)
C31 C26 C27 C28 174.0(2)
C43 C42 C41 C40 1.3(3)
C43 C42 C41 C46 -174.4(2)
C45 C40 C41 C42 -2.1(3)
C30 C40 C41 C42 -170.78(19)
C45 C40 C41 C46 173.5(2)
C30 C40 C41 C46 4.8(3)
C31 C36 C35 C34 -0.5(3)
C39 C36 C35 C34 178.7(2)
C36 C35 C34 C33 -1.2(3)
C36 C35 C34 C38 179.6(2)
C35 C34 C33 C32 0.5(3)
C38 C34 C33 C32 179.8(2)
C34 C33 C32 C31 1.9(3)
C34 C33 C32 C37 -176.9(2)
C36 C31 C32 C33 -3.5(3)
C26 C31 C32 C33 -178.5(2)
C36 C31 C32 C37 175.2(2)
C26 C31 C32 C37 0.2(3)
C12 C11 C10 C9 -3.0(3)
C12 C11 C10 C14 177.2(2)
C8 C9 C10 C11 1.0(3)
C8 C9 C10 C14 -179.2(2)
